data_7712302
loop_
_publ_author_name
'Teng, Qiaoqiao'
'Liu, Ziwei'
'Song, Haobin'
'Liu, Jiayu'
'Zhao, Yaru'
'Jiang, Weihua'
'Huynh, Han Vinh'
'Meng, Qi'

_publ_section_title
;
 Versatile halogenation <i>via</i> a C<sub>NHC</sub>^C<sub>sp3</sub>
 palladacycle intermediate.
;
_journal_issue 8
_journal_name_full 'Dalton transactions (Cambridge, England : 2003)'
_journal_page_first 2223
_journal_page_last 2226
_journal_paper_doi 10.1039/d3dt00113j
_journal_volume 52
_journal_year 2023
_chemical_formula_moiety 'C32 H36 Br2 N4 O Pd, C4 H8 O'
_chemical_formula_sum 'C36 H44 Br2 N4 O2 Pd'
_chemical_formula_weight 830.97
_space_group_crystal_system triclinic
_space_group_IT_number 2
_space_group_name_Hall '-P 1'
_space_group_name_H-M_alt 'P -1'
_atom_sites_solution_hydrogens geom
_atom_sites_solution_primary dual
_audit_creation_date 2021-12-10
_audit_creation_method
;
Olex2 1.2
(compiled 2018.05.29 svn.r3508 for OlexSys, GUI svn.r5506)
;
_audit_update_record
;
2022-12-14 deposited with the CCDC.	2023-02-06 downloaded from the CCDC.
;
_cell_angle_alpha 93.233(2)
_cell_angle_beta 92.079(2)
_cell_angle_gamma 110.721(2)
_cell_formula_units_Z 2
_cell_length_a 9.5373(5)
_cell_length_b 12.3311(7)
_cell_length_c 16.2241(9)
_cell_measurement_reflns_used 3336
_cell_measurement_temperature 150
_cell_measurement_theta_max 25.342
_cell_measurement_theta_min 2.288
_cell_volume 1778.55(17)
_computing_cell_refinement 'SAINT V8.40A (?, 2016)'
_computing_data_reduction 'SAINT V8.40A (?, 2016)'
_computing_molecular_graphics 'Olex2 (Dolomanov et al., 2009)'
_computing_publication_material 'Olex2 (Dolomanov et al., 2009)'
_computing_structure_refinement 'ShelXL (Sheldrick, 2015)'
_computing_structure_solution 'ShelXT (Sheldrick, 2015)'
_diffrn_ambient_temperature 150.0
_diffrn_measured_fraction_theta_full 0.996
_diffrn_measured_fraction_theta_max 0.995
_diffrn_measurement_device_type 'D8 VENTURE'
_diffrn_measurement_method '\f and \w scans'
_diffrn_radiation_type MoK\a
_diffrn_radiation_wavelength 0.71073
_diffrn_reflns_av_R_equivalents 0
_diffrn_reflns_av_unetI/netI 0.0598
_diffrn_reflns_Laue_measured_fraction_full 0.996
_diffrn_reflns_Laue_measured_fraction_max 0.995
_diffrn_reflns_limit_h_max 11
_diffrn_reflns_limit_h_min -11
_diffrn_reflns_limit_k_max 14
_diffrn_reflns_limit_k_min -14
_diffrn_reflns_limit_l_max 19
_diffrn_reflns_limit_l_min 0
_diffrn_reflns_number 6404
_diffrn_reflns_point_group_measured_fraction_full 0.996
_diffrn_reflns_point_group_measured_fraction_max 0.995
_diffrn_reflns_theta_full 25.242
_diffrn_reflns_theta_max 25.368
_diffrn_reflns_theta_min 2.096
_diffrn_standards_number 0
_exptl_absorpt_coefficient_mu 2.805
_exptl_absorpt_correction_T_max 0.5623
_exptl_absorpt_correction_T_min 0.1523
_exptl_absorpt_correction_type multi-scan
_exptl_absorpt_process_details
;
TWINABS-2012/1 (Bruker,2012) was used for absorption correction.

Final HKLF 4 output contains 26454 reflections, Rint = 0.0553
 (14069 with I > 3sig(I), Rint = 0.0453)
;
_exptl_crystal_colour colourless
_exptl_crystal_colour_primary colourless
_exptl_crystal_density_diffrn 1.552
_exptl_crystal_description block
_exptl_crystal_F_000 840
_exptl_crystal_size_max 0.12
_exptl_crystal_size_mid 0.08
_exptl_crystal_size_min 0.05
_refine_diff_density_max 0.882
_refine_diff_density_min -0.557
_refine_diff_density_rms 0.114
_refine_ls_extinction_method none
_refine_ls_goodness_of_fit_ref 0.990
_refine_ls_hydrogen_treatment constr
_refine_ls_matrix_type full
_refine_ls_number_parameters 428
_refine_ls_number_reflns 6404
_refine_ls_number_restraints 455
_refine_ls_restrained_S_all 0.962
_refine_ls_R_factor_all 0.0614
_refine_ls_R_factor_gt 0.0414
_refine_ls_shift/su_max 0.002
_refine_ls_shift/su_mean 0.000
_refine_ls_structure_factor_coef Fsqd
_refine_ls_weighting_details 'w=1/[\s^2^(Fo^2^)+(0.0314P)^2^+3.3150P] where P=(Fo^2^+2Fc^2^)/3'
_refine_ls_weighting_scheme calc
_refine_ls_wR_factor_gt 0.0855
_refine_ls_wR_factor_ref 0.0958
_reflns_Friedel_coverage 0.000
_reflns_number_gt 5080
_reflns_number_total 6404
_reflns_threshold_expression 'I > 2\s(I)'
_cod_data_source_file d3dt00113j2.cif
_cod_data_source_block 12083_0m_4
_cod_depositor_comments 'Adding full bibliography for 7712302--7712304.cif.'
_cod_original_cell_volume 1778.54(17)
_cod_database_code 7712302
_shelx_shelxl_version_number 2018/3
_shelx_space_group_comment
;
The symmetry employed for this shelxl refinement is uniquely defined
by the following loop, which should always be used as a source of
symmetry information in preference to the above space-group names.
They are only intended as comments.
;
_shelx_estimated_absorpt_t_max 0.872
_shelx_estimated_absorpt_t_min 0.730
_olex2_refinement_description
;
1. Fixed Uiso
 At 1.2 times of:
  All C(H) groups, All C(H,H) groups, All C(H,H,H,H) groups
 At 1.5 times of:
  All C(H,H,H) groups
2. Rigid bond restraints
 All non-hydrogen atoms
 with sigma for 1-2 distances of 0.01 and sigma for 1-3 distances of 0.01
 All non-hydrogen atoms
 with sigma for 1-2 distances of 0.01 and sigma for 1-3 distances of 0.01
3. Uiso/Uaniso restraints and constraints
All non-hydrogen atoms have similar U: within 2A with sigma of 0.04 and sigma
for terminal atoms of 0.08
All non-hydrogen atoms have similar U: within 2A with sigma of 0.04 and sigma
for terminal atoms of 0.08
Uanis(O2) \\sim Ueq, Uanis(C33) \\sim Ueq: with sigma of 0.005 and sigma for
terminal atoms of 0.01
Uanis(O3) \\sim Ueq: with sigma of 0.005 and sigma for terminal atoms of 0.01
4. Others
 Fixed Sof: O3(0.5) H36A(0.5) H36B(0.5) H36C(0.5) H36D(0.5) O2(0.5) C33(0.5)
 H33A(0.5) H33B(0.5) H34C(0.5) H34D(0.5) H34A(0.5) H34B(0.5) C37(0.5) H37A(0.5)
 H37B(0.5)
5.a Ternary CH refined with riding coordinates:
 C11(H11), C8(H8)
5.b Secondary CH2 refined with riding coordinates:
 C24(H24A,H24B), C25(H25A,H25B), C36(H36A,H36B), C36(H36C,H36D), C17(H17A,
 H17B), C33(H33A,H33B), C34(H34C,H34D), C34(H34A,H34B), C35(H35A,H35B),
 C37(H37A,H37B)
5.c Aromatic/amide H refined with riding coordinates:
 C16(H16), C6(H6), C5(H5), C30(H30), C32(H32), C31(H31), C28(H28), C3(H3),
 C22(H22), C4(H4), C19(H19), C15(H15), C29(H29), C23(H23), C20(H20), C21(H21)
5.d Idealised Me refined as rotating group:
 C13(H13A,H13B,H13C), C12(H12A,H12B,H12C), C10(H10A,H10B,H10C), C9(H9A,H9B,H9C)
;
_olex2_submission_special_instructions 'No special instructions were received'

loop_
_space_group_symop_operation_xyz
'x, y, z'
'-x, -y, -z'

loop_
_atom_site_label
_atom_site_type_symbol
_atom_site_fract_x
_atom_site_fract_y
_atom_site_fract_z
_atom_site_U_iso_or_equiv
_atom_site_adp_type
_atom_site_occupancy
_atom_site_site_symmetry_order
_atom_site_calc_flag
_atom_site_refinement_flags_posn
_atom_site_refinement_flags_adp
_atom_site_refinement_flags_occupancy
_atom_site_disorder_assembly
_atom_site_disorder_group
Pd1 Pd 0.31453(5) 0.34918(4) 0.21558(3) 0.02195(11) Uani 1 1 d . U . . .
Br2 Br 0.38967(7) 0.23982(5) 0.10689(4) 0.03309(16) Uani 1 1 d . U . . .
Br1 Br 0.25406(7) 0.45680(6) 0.33114(4) 0.03604(17) Uani 1 1 d . U . . .
N3 N 0.4024(5) 0.5489(4) 0.1004(3) 0.0261(10) Uani 1 1 d . U . . .
N1 N 0.4154(5) 0.2328(4) 0.3552(3) 0.0213(9) Uani 1 1 d . U . . .
N2 N 0.1892(5) 0.1330(4) 0.3032(3) 0.0218(9) Uani 1 1 d . U . . .
O1 O 0.8583(5) 0.6139(4) 0.1645(3) 0.0434(11) Uani 1 1 d . U . . .
C24 C 0.5639(6) 0.5709(5) 0.1127(3) 0.0278(12) Uani 1 1 d . U . . .
H24A H 0.618831 0.623703 0.071463 0.033 Uiso 1 1 calc R . . . .
H24B H 0.581332 0.496689 0.103744 0.033 Uiso 1 1 calc R . . . .
N4 N 0.1660(5) 0.4823(4) 0.1152(3) 0.0251(10) Uani 1 1 d . U . . .
C16 C 0.3414(7) 0.6149(5) 0.0550(3) 0.0338(14) Uani 1 1 d . U . . .
H16 H 0.394576 0.677715 0.023595 0.041 Uiso 1 1 calc R . . . .
O3 O 0.529(2) 0.8442(16) 0.2803(13) 0.047(3) Uani 0.5 1 d . U P A 2
C6 C 0.3214(7) 0.0197(5) 0.5164(3) 0.0309(13) Uani 1 1 d . U . . .
H6 H 0.356370 -0.001000 0.566565 0.037 Uiso 1 1 calc R . . . .
C14 C 0.2956(6) 0.4675(5) 0.1386(3) 0.0260(12) Uani 1 1 d . U . . .
C5 C 0.4145(6) 0.1128(5) 0.4778(3) 0.0239(11) Uani 1 1 d . U . . .
H5 H 0.513861 0.155701 0.499607 0.029 Uiso 1 1 calc R . . . .
C2 C 0.2113(6) 0.0777(5) 0.3730(3) 0.0220(11) Uani 1 1 d . U . . .
C11 C 0.0507(6) 0.1039(5) 0.2496(3) 0.0284(13) Uani 1 1 d . U . . .
H11 H 0.074543 0.157025 0.203662 0.034 Uiso 1 1 calc R . . . .
C1 C 0.3573(6) 0.1415(4) 0.4054(3) 0.0220(11) Uani 1 1 d . U . . .
C30 C 0.9377(7) 0.6663(5) 0.4726(4) 0.0399(15) Uani 1 1 d . U . . .
H30 H 0.972607 0.673343 0.528941 0.048 Uiso 1 1 calc R . . . .
C26 C 0.7814(7) 0.6291(5) 0.2188(4) 0.0319(13) Uani 1 1 d . U . . .
C32 C 1.0033(7) 0.6188(5) 0.4125(4) 0.0347(14) Uani 1 1 d . U . . .
H32 H 1.081666 0.591801 0.427816 0.042 Uiso 1 1 calc R . . . .
C18 C -0.0571(6) 0.2992(5) 0.0934(3) 0.0273(12) Uani 1 1 d . U . . .
C31 C 0.9546(6) 0.6106(5) 0.3299(4) 0.0316(13) Uani 1 1 d . U . . .
H31 H 1.001912 0.580544 0.288569 0.038 Uiso 1 1 calc R . . . .
C7 C 0.3114(5) 0.2283(5) 0.2946(3) 0.0217(11) Uani 1 1 d . U . . .
C27 C 0.8363(6) 0.6464(5) 0.3077(3) 0.0279(12) Uani 1 1 d . U . . .
C25 C 0.6237(6) 0.6244(5) 0.1983(3) 0.0324(13) Uani 1 1 d . U . . .
H25A H 0.556602 0.578868 0.239078 0.039 Uiso 1 1 calc R . . . .
H25B H 0.622154 0.704316 0.203581 0.039 Uiso 1 1 calc R . . . .
C8 C 0.5650(6) 0.3264(5) 0.3651(3) 0.0279(12) Uani 1 1 d . U . . .
H8 H 0.568564 0.381334 0.321454 0.034 Uiso 1 1 calc R . . . .
C13 C 0.0001(7) -0.0211(6) 0.2100(4) 0.0426(16) Uani 1 1 d . U . . .
H13A H 0.082920 -0.032015 0.180930 0.064 Uiso 1 1 calc GR . . . .
H13B H -0.085959 -0.035000 0.170695 0.064 Uiso 1 1 calc GR . . . .
H13C H -0.028961 -0.075967 0.253218 0.064 Uiso 1 1 calc GR . . . .
C28 C 0.7720(6) 0.6943(5) 0.3687(4) 0.0338(13) Uani 1 1 d . U . . .
H28 H 0.693151 0.721058 0.353913 0.041 Uiso 1 1 calc R . . . .
C3 C 0.1193(6) -0.0171(5) 0.4111(3) 0.0273(12) Uani 1 1 d . U . . .
H3 H 0.020891 -0.061680 0.388765 0.033 Uiso 1 1 calc R . . . .
C12 C -0.0702(6) 0.1275(6) 0.2963(4) 0.0415(16) Uani 1 1 d . U . . .
H12A H -0.100731 0.073689 0.339978 0.062 Uiso 1 1 calc GR . . . .
H12B H -0.157005 0.116692 0.258144 0.062 Uiso 1 1 calc GR . . . .
H12C H -0.031668 0.207691 0.320992 0.062 Uiso 1 1 calc GR . . . .
C22 C -0.0600(8) 0.1367(6) 0.0042(4) 0.0489(17) Uani 1 1 d . U . . .
H22 H -0.007434 0.100625 -0.029770 0.059 Uiso 1 1 calc R . . . .
C4 C 0.1776(6) -0.0442(5) 0.4835(3) 0.0279(12) Uani 1 1 d . U . . .
H4 H 0.117017 -0.108505 0.511339 0.033 Uiso 1 1 calc R . . . .
C19 C -0.2104(7) 0.2394(6) 0.1024(4) 0.0338(13) Uani 1 1 d . U . . .
H19 H -0.263543 0.274515 0.136680 0.041 Uiso 1 1 calc R . . . .
C15 C 0.1920(7) 0.5729(5) 0.0638(3) 0.0334(13) Uani 1 1 d . U . . .
H15 H 0.119335 0.599908 0.039696 0.040 Uiso 1 1 calc R . . . .
C29 C 0.8221(7) 0.7032(5) 0.4506(4) 0.0368(14) Uani 1 1 d . U . . .
H29 H 0.776570 0.734836 0.491988 0.044 Uiso 1 1 calc R . . . .
C10 C 0.6868(6) 0.2764(5) 0.3490(4) 0.0382(15) Uani 1 1 d . U . . .
H10A H 0.689728 0.224773 0.392278 0.057 Uiso 1 1 calc GR . . . .
H10B H 0.784223 0.339919 0.349496 0.057 Uiso 1 1 calc GR . . . .
H10C H 0.665036 0.232368 0.294987 0.057 Uiso 1 1 calc GR . . . .
C23 C 0.0166(7) 0.2460(6) 0.0423(4) 0.0359(14) Uani 1 1 d . U . . .
H23 H 0.119807 0.284626 0.033463 0.043 Uiso 1 1 calc R . . . .
C9 C 0.5861(7) 0.3945(5) 0.4478(4) 0.0410(15) Uani 1 1 d . U . . .
H9A H 0.498408 0.416552 0.456614 0.061 Uiso 1 1 calc GR . . . .
H9B H 0.676360 0.464636 0.448658 0.061 Uiso 1 1 calc GR . . . .
H9C H 0.597366 0.346341 0.491800 0.061 Uiso 1 1 calc GR . . . .
C36 C 0.2797(9) 0.8136(9) 0.2437(5) 0.073(2) Uani 1 1 d . U . . .
H36A H 0.246629 0.738366 0.210087 0.087 Uiso 0.5 1 calc R . P B 1
H36B H 0.190966 0.829013 0.263236 0.087 Uiso 0.5 1 calc R . P B 1
H36C H 0.216404 0.842392 0.279359 0.087 Uiso 0.5 1 calc R . P C 2
H36D H 0.212496 0.751640 0.203818 0.087 Uiso 0.5 1 calc R . P C 2
O2 O 0.3940(18) 0.8182(13) 0.3169(9) 0.075(4) Uani 0.5 1 d . U P A 1
C17 C 0.0179(6) 0.4154(5) 0.1409(3) 0.0302(12) Uani 1 1 d . U . . .
H17A H -0.047346 0.461852 0.135074 0.036 Uiso 1 1 calc R . . . .
H17B H 0.026626 0.402492 0.200281 0.036 Uiso 1 1 calc R . . . .
C20 C -0.2855(8) 0.1324(6) 0.0634(4) 0.0472(16) Uani 1 1 d . U . . .
H20 H -0.389793 0.094577 0.069870 0.057 Uiso 1 1 calc R . . . .
C33 C 0.530(4) 0.864(3) 0.290(2) 0.055(5) Uani 0.5 1 d . U P A 1
H33A H 0.597923 0.916750 0.334865 0.065 Uiso 0.5 1 calc R . P A 1
H33B H 0.569094 0.801915 0.275147 0.065 Uiso 0.5 1 calc R . P A 1
C34 C 0.5267(9) 0.9253(9) 0.2230(7) 0.091(3) Uani 1 1 d . U . . .
H34C H 0.578415 1.005114 0.248563 0.109 Uiso 0.5 1 calc R . P A 2
H34D H 0.581147 0.914868 0.174154 0.109 Uiso 0.5 1 calc R . P A 2
H34A H 0.574255 0.898005 0.177011 0.109 Uiso 0.5 1 calc R . P A 1
H34B H 0.584817 1.008809 0.236936 0.109 Uiso 0.5 1 calc R . P A 1
C21 C -0.2089(9) 0.0789(6) 0.0140(4) 0.0523(18) Uani 1 1 d . U . . .
H21 H -0.259300 0.003566 -0.012412 0.063 Uiso 1 1 calc R . . . .
C35 C 0.3780(9) 0.9109(9) 0.1977(6) 0.086(3) Uani 1 1 d . U . . .
H35A H 0.359921 0.891317 0.137294 0.103 Uiso 1 1 calc R . . . .
H35B H 0.357826 0.983035 0.211377 0.103 Uiso 1 1 calc R . . . .
C37 C 0.362(2) 0.7699(17) 0.2901(16) 0.081(5) Uani 0.5 1 d . U P A 2
H37A H 0.341777 0.687616 0.271496 0.097 Uiso 0.5 1 calc R . P A 2
H37B H 0.337927 0.773784 0.348804 0.097 Uiso 0.5 1 calc R . P A 2

loop_
_atom_site_aniso_label
_atom_site_aniso_U_11
_atom_site_aniso_U_22
_atom_site_aniso_U_33
_atom_site_aniso_U_23
_atom_site_aniso_U_13
_atom_site_aniso_U_12
Pd1 0.0241(2) 0.0248(2) 0.0206(2) 0.00711(18) 0.00556(16) 0.0120(2)
Br2 0.0363(4) 0.0342(4) 0.0331(3) 0.0037(3) 0.0123(3) 0.0167(3)
Br1 0.0499(4) 0.0422(4) 0.0257(3) 0.0033(3) 0.0059(3) 0.0279(3)
N3 0.032(2) 0.028(2) 0.018(2) 0.0031(19) 0.0013(18) 0.009(2)
N1 0.019(2) 0.019(2) 0.026(2) 0.0058(18) 0.0015(17) 0.0066(18)
N2 0.018(2) 0.031(3) 0.019(2) 0.0050(19) 0.0029(17) 0.011(2)
O1 0.039(2) 0.063(3) 0.036(2) 0.004(2) 0.012(2) 0.027(2)
C24 0.025(3) 0.025(3) 0.032(3) 0.007(2) 0.006(2) 0.006(2)
N4 0.030(2) 0.028(3) 0.020(2) 0.0045(19) 0.0019(19) 0.014(2)
C16 0.054(4) 0.030(3) 0.021(3) 0.008(2) 0.001(3) 0.018(3)
O3 0.044(4) 0.047(5) 0.060(5) 0.003(4) -0.004(4) 0.030(4)
C6 0.040(3) 0.031(3) 0.026(3) 0.009(2) 0.001(2) 0.017(3)
C14 0.027(3) 0.029(3) 0.021(3) 0.003(2) 0.003(2) 0.008(2)
C5 0.023(3) 0.027(3) 0.024(3) 0.006(2) 0.000(2) 0.011(2)
C2 0.028(3) 0.020(3) 0.019(3) 0.000(2) 0.003(2) 0.010(2)
C11 0.022(3) 0.038(3) 0.022(3) 0.007(2) -0.002(2) 0.006(3)
C1 0.028(3) 0.020(3) 0.023(3) 0.006(2) 0.006(2) 0.013(2)
C30 0.038(4) 0.036(4) 0.034(3) 0.002(3) 0.007(3) -0.001(3)
C26 0.034(3) 0.025(3) 0.038(3) 0.002(3) 0.007(2) 0.012(3)
C32 0.037(3) 0.026(3) 0.040(3) 0.001(3) 0.004(3) 0.010(3)
C18 0.031(3) 0.036(3) 0.019(3) 0.007(2) 0.001(2) 0.016(2)
C31 0.029(3) 0.029(3) 0.036(3) 0.000(3) 0.007(2) 0.008(3)
C7 0.016(2) 0.026(3) 0.026(3) 0.003(2) 0.005(2) 0.010(2)
C27 0.024(3) 0.021(3) 0.036(3) 0.000(2) 0.004(2) 0.005(2)
C25 0.033(3) 0.034(4) 0.032(3) 0.002(3) 0.004(2) 0.015(3)
C8 0.021(3) 0.027(3) 0.035(3) 0.011(2) 0.001(2) 0.006(2)
C13 0.041(4) 0.045(4) 0.035(4) -0.003(3) -0.004(3) 0.009(3)
C28 0.024(3) 0.029(3) 0.045(3) -0.003(3) 0.005(3) 0.005(3)
C3 0.025(3) 0.030(3) 0.023(3) 0.004(2) 0.002(2) 0.004(2)
C12 0.023(3) 0.059(4) 0.044(4) 0.000(3) -0.002(3) 0.017(3)
C22 0.054(4) 0.051(4) 0.048(4) -0.018(3) -0.012(3) 0.029(4)
C4 0.035(3) 0.019(3) 0.031(3) 0.011(2) 0.010(2) 0.009(2)
C19 0.033(3) 0.042(3) 0.028(3) 0.008(3) 0.009(2) 0.013(3)
C15 0.047(3) 0.034(3) 0.026(3) 0.004(2) -0.004(3) 0.023(3)
C29 0.026(3) 0.039(4) 0.036(3) -0.008(3) 0.008(3) 0.001(3)
C10 0.024(3) 0.038(4) 0.057(4) 0.014(3) 0.009(3) 0.015(3)
C23 0.036(3) 0.044(4) 0.032(3) -0.003(3) -0.005(3) 0.022(3)
C9 0.035(4) 0.027(3) 0.053(4) -0.006(3) -0.004(3) 0.003(3)
C36 0.047(4) 0.097(7) 0.061(5) 0.009(5) 0.002(4) 0.008(4)
O2 0.076(5) 0.074(6) 0.069(5) 0.012(4) -0.005(4) 0.020(4)
C17 0.033(3) 0.039(3) 0.027(3) 0.004(2) 0.003(2) 0.022(3)
C20 0.043(4) 0.048(4) 0.044(4) 0.011(3) -0.006(3) 0.007(3)
C33 0.051(5) 0.056(7) 0.059(6) 0.002(4) -0.007(4) 0.023(4)
C34 0.051(4) 0.080(6) 0.137(8) 0.055(6) 0.003(5) 0.011(5)
C21 0.063(4) 0.040(4) 0.050(4) -0.005(3) -0.020(3) 0.016(3)
C35 0.052(5) 0.111(8) 0.093(7) 0.057(6) -0.005(4) 0.022(5)
C37 0.071(9) 0.046(10) 0.122(14) 0.027(9) 0.008(10) 0.013(8)

loop_
_atom_type_symbol
_atom_type_description
_atom_type_scat_dispersion_real
_atom_type_scat_dispersion_imag
_atom_type_scat_source
C C 0.0033 0.0016 'International Tables Vol C Tables 4.2.6.8 and 6.1.1.4'
H H 0.0000 0.0000 'International Tables Vol C Tables 4.2.6.8 and 6.1.1.4'
Br Br -0.2901 2.4595 'International Tables Vol C Tables 4.2.6.8 and 6.1.1.4'
N N 0.0061 0.0033 'International Tables Vol C Tables 4.2.6.8 and 6.1.1.4'
O O 0.0106 0.0060 'International Tables Vol C Tables 4.2.6.8 and 6.1.1.4'
Pd Pd -0.9988 1.0072 'International Tables Vol C Tables 4.2.6.8 and 6.1.1.4'

loop_
_geom_angle_atom_site_label_1
_geom_angle_atom_site_label_2
_geom_angle_atom_site_label_3
_geom_angle
_geom_angle_site_symmetry_1
_geom_angle_site_symmetry_3
_geom_angle_publ_flag
Br1 Pd1 Br2 175.69(3) . . ?
C14 Pd1 Br2 93.24(16) . . ?
C14 Pd1 Br1 89.93(16) . . ?
C7 Pd1 Br2 89.92(15) . . ?
C7 Pd1 Br1 87.18(15) . . ?
C7 Pd1 C14 174.2(2) . . ?
C16 N3 C24 124.9(5) . . ?
C14 N3 C24 123.6(4) . . ?
C14 N3 C16 111.3(5) . . ?
C1 N1 C8 127.3(4) . . ?
C7 N1 C1 110.0(4) . . ?
C7 N1 C8 122.7(4) . . ?
C2 N2 C11 127.5(4) . . ?
C7 N2 C2 110.0(4) . . ?
C7 N2 C11 122.1(4) . . ?
N3 C24 C25 111.5(4) . . ?
C14 N4 C15 111.3(5) . . ?
C14 N4 C17 125.5(4) . . ?
C15 N4 C17 123.1(5) . . ?
C15 C16 N3 106.9(5) . . ?
C34 O3 C37 105.3(16) . . ?
C5 C6 C4 121.2(5) . . ?
N3 C14 Pd1 130.0(4) . . ?
N3 C14 N4 104.4(4) . . ?
N4 C14 Pd1 125.6(4) . . ?
C6 C5 C1 117.3(5) . . ?
C1 C2 N2 106.0(4) . . ?
C3 C2 N2 132.8(5) . . ?
C3 C2 C1 121.2(5) . . ?
N2 C11 C13 111.6(5) . . ?
N2 C11 C12 110.6(5) . . ?
C12 C11 C13 112.8(5) . . ?
N1 C1 C5 132.1(5) . . ?
N1 C1 C2 106.5(4) . . ?
C5 C1 C2 121.3(5) . . ?
C29 C30 C32 120.0(6) . . ?
O1 C26 C27 121.3(5) . . ?
O1 C26 C25 120.6(6) . . ?
C27 C26 C25 118.1(5) . . ?
C30 C32 C31 120.1(6) . . ?
C19 C18 C17 118.4(5) . . ?
C23 C18 C19 117.5(6) . . ?
C23 C18 C17 124.1(5) . . ?
C32 C31 C27 120.0(6) . . ?
N1 C7 Pd1 128.7(4) . . ?
N2 C7 Pd1 123.3(3) . . ?
N2 C7 N1 107.4(4) . . ?
C31 C27 C26 118.1(5) . . ?
C28 C27 C26 122.7(5) . . ?
C28 C27 C31 119.2(6) . . ?
C24 C25 C26 113.2(5) . . ?
N1 C8 C10 110.0(5) . . ?
N1 C8 C9 111.0(4) . . ?
C9 C8 C10 113.9(5) . . ?
C29 C28 C27 120.4(6) . . ?
C2 C3 C4 116.9(5) . . ?
C21 C22 C23 121.9(7) . . ?
C6 C4 C3 122.1(5) . . ?
C20 C19 C18 122.0(6) . . ?
C16 C15 N4 106.1(5) . . ?
C30 C29 C28 120.3(6) . . ?
C22 C23 C18 120.0(6) . . ?
C35 C36 O2 99.0(8) . . ?
C37 C36 C35 110.7(11) . . ?
C33 O2 C36 107.2(19) . . ?
N4 C17 C18 114.8(5) . . ?
C19 C20 C21 119.7(6) . . ?
C34 C33 O2 110(3) . . ?
C33 C34 C35 110.8(17) . . ?
C35 C34 O3 110.8(11) . . ?
C22 C21 C20 118.8(7) . . ?
C34 C35 C36 106.0(7) . . ?
C36 C37 O3 107.0(15) . . ?

loop_
_geom_bond_atom_site_label_1
_geom_bond_atom_site_label_2
_geom_bond_distance
_geom_bond_site_symmetry_2
_geom_bond_publ_flag
Pd1 Br2 2.4391(8) . ?
Pd1 Br1 2.4389(8) . ?
Pd1 C14 2.024(5) . ?
Pd1 C7 2.013(5) . ?
N3 C24 1.470(7) . ?
N3 C16 1.384(7) . ?
N3 C14 1.350(7) . ?
N1 C1 1.391(6) . ?
N1 C7 1.356(6) . ?
N1 C8 1.480(7) . ?
N2 C2 1.401(6) . ?
N2 C11 1.475(6) . ?
N2 C7 1.349(6) . ?
O1 C26 1.213(7) . ?
C24 C25 1.505(8) . ?
N4 C14 1.355(7) . ?
N4 C15 1.389(7) . ?
N4 C17 1.451(7) . ?
C16 C15 1.348(8) . ?
O3 C34 1.41(2) . ?
O3 C37 1.55(3) . ?
C6 C5 1.379(7) . ?
C6 C4 1.386(8) . ?
C5 C1 1.392(7) . ?
C2 C1 1.400(7) . ?
C2 C3 1.384(7) . ?
C11 C13 1.536(9) . ?
C11 C12 1.504(8) . ?
C30 C32 1.388(8) . ?
C30 C29 1.377(9) . ?
C26 C27 1.494(8) . ?
C26 C25 1.508(8) . ?
C32 C31 1.388(8) . ?
C18 C19 1.403(8) . ?
C18 C23 1.386(8) . ?
C18 C17 1.506(8) . ?
C31 C27 1.393(8) . ?
C27 C28 1.393(8) . ?
C8 C10 1.519(7) . ?
C8 C9 1.510(8) . ?
C28 C29 1.381(8) . ?
C3 C4 1.388(7) . ?
C22 C23 1.381(9) . ?
C22 C21 1.365(10) . ?
C19 C20 1.363(9) . ?
C36 O2 1.568(17) . ?
C36 C35 1.493(11) . ?
C36 C37 1.33(2) . ?
O2 C33 1.32(4) . ?
C20 C21 1.391(10) . ?
C33 C34 1.37(3) . ?
C34 C35 1.408(11) . ?
